data_7059387
loop_
_publ_author_name
'Baron, Marco'
'Dall&#x2019;Anese, Anna'
'Miolato, Alessandro'
'Cairoli, Maddalena L. C.'
'Di Marco, Valerio'
'Graiff, Claudia'
'P\"othig, Alexander'
'Tubaro, Cristina'

_publ_section_title
;
 New homoleptic gold carbene complexes via Ag--Au transmetalation:
 synthesis and application of [Au(diNHC)2]3+ cations as 1H-NMR and UV-vis
 halide sensors
;
_journal_issue 14
_journal_name_full 'New Journal of Chemistry'
_journal_page_first 5343
_journal_page_last 5353
_journal_paper_doi 10.1039/C9NJ05809E
_journal_volume 44
_journal_year 2020
_chemical_formula_sum 'C65 H106 Au4 Cl10 F24 N16 P4'
_chemical_formula_weight 2833.90
_space_group_crystal_system monoclinic
_space_group_IT_number 14
_space_group_name_Hall '-P 2ybc'
_space_group_name_H-M_alt 'P 1 21/c 1'
_atom_sites_solution_hydrogens geom
_audit_creation_method SHELXL-2014/7
_audit_update_record
;
2019-11-11 deposited with the CCDC.	2020-03-10 downloaded from the CCDC.
;
_cell_angle_alpha 90
_cell_angle_beta 108.341(4)
_cell_angle_gamma 90
_cell_formula_units_Z 2
_cell_length_a 14.2720(13)
_cell_length_b 18.403(2)
_cell_length_c 20.5222(19)
_cell_measurement_reflns_used 999
_cell_measurement_temperature 299(2)
_cell_measurement_theta_max 25
_cell_measurement_theta_min 5
_cell_volume 5116.3(9)
_computing_cell_refinement 'APEX-3 (2015)'
_computing_data_collection 'APEX-3 (2015)'
_computing_data_reduction 'SAINT (2015)'
_computing_molecular_graphics 'Mercury CSD 3.10.1'
_computing_publication_material 'PARST M. Nardelli, J.Appl.Crystallogr.1995,28,659'
_computing_structure_refinement 'SHELXL-2014/7 (Sheldrick, 2015)'
_computing_structure_solution 'SHELXT-2014/7 (Sheldrick, 2015)'
_diffrn_ambient_temperature 299(2)
_diffrn_measured_fraction_theta_full 0.999
_diffrn_measured_fraction_theta_max 0.994
_diffrn_measurement_device_type 'Bruker APEX II'
_diffrn_measurement_method omega-scan
_diffrn_radiation_type MoK\a
_diffrn_radiation_wavelength 0.71073
_diffrn_reflns_av_R_equivalents 0.1763
_diffrn_reflns_av_unetI/netI 0.0896
_diffrn_reflns_Laue_measured_fraction_full 0.999
_diffrn_reflns_Laue_measured_fraction_max 0.994
_diffrn_reflns_limit_h_max 17
_diffrn_reflns_limit_h_min -17
_diffrn_reflns_limit_k_max 23
_diffrn_reflns_limit_k_min -23
_diffrn_reflns_limit_l_max 25
_diffrn_reflns_limit_l_min -25
_diffrn_reflns_number 126439
_diffrn_reflns_point_group_measured_fraction_full 0.999
_diffrn_reflns_point_group_measured_fraction_max 0.994
_diffrn_reflns_theta_full 25.242
_diffrn_reflns_theta_max 26.480
_diffrn_reflns_theta_min 2.091
_diffrn_source 'fine-focus sealed tube'
_exptl_absorpt_coefficient_mu 6.129
_exptl_absorpt_correction_T_max 0.7460
_exptl_absorpt_correction_T_min 0.0717
_exptl_absorpt_correction_type multi-scan
_exptl_absorpt_process_details 'Bruker APEX II SADABS'
_exptl_crystal_density_diffrn 1.839
_exptl_crystal_density_meas ?
_exptl_crystal_description prism
_exptl_crystal_F_000 2740
_exptl_crystal_size_max 0.17
_exptl_crystal_size_mid 0.15
_exptl_crystal_size_min 0.14
_refine_diff_density_max 2.757
_refine_diff_density_min -2.711
_refine_diff_density_rms 0.239
_refine_ls_extinction_method none
_refine_ls_goodness_of_fit_ref 1.059
_refine_ls_hydrogen_treatment constr
_refine_ls_matrix_type full
_refine_ls_number_parameters 535
_refine_ls_number_reflns 10515
_refine_ls_number_restraints 9
_refine_ls_restrained_S_all 1.058
_refine_ls_R_factor_all 0.1408
_refine_ls_R_factor_gt 0.0966
_refine_ls_shift/su_max 0.002
_refine_ls_shift/su_mean 0.000
_refine_ls_structure_factor_coef Fsqd
_refine_ls_weighting_details 'w=1/[\s^2^(Fo^2^)+(0.1249P)^2^+57.2513P] where P=(Fo^2^+2Fc^2^)/3'
_refine_ls_weighting_scheme calc
_refine_ls_wR_factor_gt 0.2250
_refine_ls_wR_factor_ref 0.2553
_reflns_Friedel_coverage 0.000
_reflns_number_gt 7043
_reflns_number_total 10515
_reflns_threshold_expression 'I > 2\s(I)'
_cod_data_source_file c9nj05809e2.cif
_cod_data_source_block '[Au2L52](PF6)2'
_cod_depositor_comments
;
The following automatic conversions were performed:

data item '_exptl_crystal_density_meas' value 'not measured' was
changed to '?' -- the value is perceived as not measured.

Automatic conversion script
Id: cif_fix_values 7556 2019-12-06 15:28:31Z antanas 

 Adding full bibliography for 7059387--7059393.cif.

 Adding full bibliography for 7059387--7059393.cif.
;
_cod_original_cell_volume 5116.4(9)
_cod_original_sg_symbol_H-M 'P 21/c'
_cod_database_code 7059387
_shelx_shelxl_version_number 2014/7
_shelx_space_group_comment
;
The symmetry employed for this shelxl refinement is uniquely defined
by the following loop, which should always be used as a source of
symmetry information in preference to the above space-group names.
They are only intended as comments.
;

loop_
_space_group_symop_operation_xyz
'x, y, z'
'-x, y+1/2, -z+1/2'
'-x, -y, -z'
'x, -y-1/2, z-1/2'

loop_
_atom_site_label
_atom_site_type_symbol
_atom_site_fract_x
_atom_site_fract_y
_atom_site_fract_z
_atom_site_U_iso_or_equiv
_atom_site_adp_type
_atom_site_occupancy
_atom_site_site_symmetry_order
_atom_site_calc_flag
_atom_site_refinement_flags_posn
_atom_site_refinement_flags_adp
_atom_site_refinement_flags_occupancy
_atom_site_disorder_assembly
_atom_site_disorder_group
C1 C 0.3593(9) 0.6539(10) 0.4595(7) 0.054(4) Uani 1 1 d . . . . .
C2 C 0.5097(11) 0.6080(10) 0.4813(9) 0.068(5) Uani 1 1 d . . . . .
H2 H 0.5748 0.5957 0.5047 0.081 Uiso 1 1 calc R U . . .
C3 C 0.4604(11) 0.5924(11) 0.4140(8) 0.070(5) Uani 1 1 d . . . . .
H3 H 0.4838 0.5668 0.3833 0.084 Uiso 1 1 calc R U . . .
C4 C 0.2923(10) 0.6191(9) 0.3366(7) 0.055(4) Uani 1 1 d . . . . .
H4A H 0.2307 0.6041 0.3431 0.066 Uiso 1 1 calc R U . . .
H4B H 0.3101 0.5833 0.3078 0.066 Uiso 1 1 calc R U . . .
C5 C 0.3541(12) 0.7277(12) 0.2903(9) 0.072(5) Uani 1 1 d . . . . .
H5 H 0.4196 0.7131 0.3007 0.087 Uiso 1 1 calc R U . . .
C6 C 0.3162(13) 0.7876(14) 0.2610(11) 0.095(7) Uani 1 1 d . . . . .
H6 H 0.3501 0.8234 0.2456 0.114 Uiso 1 1 calc R U . . .
C7 C 0.1947(9) 0.7269(9) 0.2821(6) 0.052(4) Uani 1 1 d . . . . .
C8 C 0.4733(12) 0.6695(15) 0.5802(8) 0.087(7) Uani 1 1 d . . . . .
C9 C 0.4712(18) 0.7545(17) 0.5784(14) 0.130(10) Uani 1 1 d . . . . .
H9A H 0.5065 0.7732 0.6231 0.195 Uiso 1 1 calc R U . . .
H9B H 0.4040 0.7710 0.5652 0.195 Uiso 1 1 calc R U . . .
H9C H 0.5017 0.7715 0.5457 0.195 Uiso 1 1 calc R U . . .
C10 C 0.4026(16) 0.634(2) 0.6109(11) 0.138(13) Uani 1 1 d . . . . .
H10A H 0.3380 0.6547 0.5909 0.207 Uiso 1 1 calc R U . . .
H10B H 0.4241 0.6423 0.6596 0.207 Uiso 1 1 calc R U . . .
H10C H 0.4003 0.5829 0.6019 0.207 Uiso 1 1 calc R U . . .
C11 C 0.5786(12) 0.6426(17) 0.6169(10) 0.108(9) Uani 1 1 d . . . . .
H11A H 0.5764 0.5929 0.6305 0.161 Uiso 1 1 calc R U . . .
H11B H 0.6078 0.6719 0.6569 0.161 Uiso 1 1 calc R U . . .
H11C H 0.6173 0.6462 0.5864 0.161 Uiso 1 1 calc R U . . .
C12 C 0.1466(14) 0.8484(12) 0.2205(10) 0.083(6) Uani 1 1 d . . . . .
C13 C 0.078(2) 0.8674(15) 0.2553(14) 0.135(11) Uani 1 1 d . . . . .
H13A H 0.0437 0.9108 0.2355 0.203 Uiso 1 1 calc R U . . .
H13B H 0.1131 0.8756 0.3030 0.203 Uiso 1 1 calc R U . . .
H13C H 0.0317 0.8285 0.2510 0.203 Uiso 1 1 calc R U . . .
C14 C 0.083(3) 0.816(2) 0.1516(13) 0.173(17) Uani 1 1 d . . . . .
H14A H 0.0174 0.8071 0.1532 0.259 Uiso 1 1 calc R U . . .
H14B H 0.1115 0.7708 0.1436 0.259 Uiso 1 1 calc R U . . .
H14C H 0.0803 0.8492 0.1151 0.259 Uiso 1 1 calc R U . . .
C15 C 0.193(3) 0.906(2) 0.197(3) 0.29(4) Uani 1 1 d . . . . .
H15A H 0.1444 0.9358 0.1660 0.438 Uiso 1 1 calc R U . . .
H15B H 0.2368 0.8863 0.1742 0.438 Uiso 1 1 calc R U . . .
H15C H 0.2308 0.9345 0.2357 0.438 Uiso 1 1 calc R U . . .
C16 C 0.1038(9) 0.7424(9) 0.4721(6) 0.051(4) Uani 1 1 d . . . . .
C17 C -0.0120(15) 0.8049(13) 0.4973(11) 0.089(7) Uani 1 1 d . . . . .
H17 H -0.0430 0.8421 0.5133 0.107 Uiso 1 1 calc R U . . .
C18 C -0.0522(11) 0.7414(13) 0.4726(9) 0.076(6) Uani 1 1 d . . . . .
H18 H -0.1166 0.7265 0.4668 0.091 Uiso 1 1 calc R U . . .
C19 C 0.0107(10) 0.6283(9) 0.4300(7) 0.053(4) Uani 1 1 d . . . . .
H19A H 0.0721 0.6129 0.4234 0.064 Uiso 1 1 calc R U . . .
H19B H -0.0043 0.5952 0.4621 0.064 Uiso 1 1 calc R U . . .
C20 C -0.1617(11) 0.6009(11) 0.3560(8) 0.068(5) Uani 1 1 d . . . . .
H20 H -0.1848 0.5820 0.3900 0.081 Uiso 1 1 calc R U . . .
C21 C -0.2129(10) 0.6080(10) 0.2907(8) 0.066(4) Uani 1 1 d . . . . .
H21 H -0.2794 0.5969 0.2708 0.080 Uiso 1 1 calc R U . . .
C22 C -0.0606(10) 0.6485(10) 0.3035(7) 0.060(4) Uani 1 1 d . . . . .
C23 C 0.1507(16) 0.8696(12) 0.5214(11) 0.087(6) Uani 1 1 d . . . . .
C24 C 0.204(3) 0.8837(19) 0.4730(19) 0.175(16) Uani 1 1 d . . . . .
H24A H 0.2509 0.9220 0.4903 0.262 Uiso 1 1 calc R U . . .
H24B H 0.1583 0.8980 0.4297 0.262 Uiso 1 1 calc R U . . .
H24C H 0.2381 0.8405 0.4671 0.262 Uiso 1 1 calc R U . . .
C25 C 0.2229(18) 0.8477(16) 0.5880(15) 0.138(11) Uani 1 1 d . . . . .
H25A H 0.1907 0.8464 0.6226 0.206 Uiso 1 1 calc R U . . .
H25B H 0.2761 0.8821 0.6009 0.206 Uiso 1 1 calc R U . . .
H25C H 0.2486 0.8003 0.5836 0.206 Uiso 1 1 calc R U . . .
C26 C 0.094(2) 0.9373(15) 0.5274(16) 0.148(12) Uani 1 1 d . . . . .
H26A H 0.1329 0.9795 0.5263 0.222 Uiso 1 1 calc R U . . .
H26B H 0.0791 0.9362 0.5699 0.222 Uiso 1 1 calc R U . . .
H26C H 0.0334 0.9392 0.4898 0.222 Uiso 1 1 calc R U . . .
C27 C -0.1798(11) 0.6493(13) 0.1816(8) 0.075(6) Uani 1 1 d . . . . .
C28 C -0.174(3) 0.7266(18) 0.1684(16) 0.170(15) Uani 1 1 d . . . . .
H28A H -0.2088 0.7535 0.1935 0.254 Uiso 1 1 calc R U . . .
H28B H -0.2030 0.7358 0.1202 0.254 Uiso 1 1 calc R U . . .
H28C H -0.1059 0.7415 0.1827 0.254 Uiso 1 1 calc R U . . .
C29 C -0.2856(16) 0.629(2) 0.1495(12) 0.162(16) Uani 1 1 d . . . . .
H29A H -0.2918 0.5770 0.1486 0.244 Uiso 1 1 calc R U . . .
H29B H -0.3087 0.6474 0.1034 0.244 Uiso 1 1 calc R U . . .
H29C H -0.3242 0.6493 0.1757 0.244 Uiso 1 1 calc R U . . .
C30 C -0.108(2) 0.612(3) 0.1582(11) 0.190(19) Uani 1 1 d . . . . .
H30A H -0.0440 0.6323 0.1795 0.285 Uiso 1 1 calc R U . . .
H30B H -0.1253 0.6164 0.1092 0.285 Uiso 1 1 calc R U . . .
H30C H -0.1074 0.5612 0.1701 0.285 Uiso 1 1 calc R U . . .
N1 N 0.4472(8) 0.6448(8) 0.5081(6) 0.058(3) Uani 1 1 d . . . . .
N2 N 0.3685(8) 0.6231(7) 0.4019(6) 0.053(3) Uani 1 1 d . . . . .
N3 N 0.2798(8) 0.6904(8) 0.3030(6) 0.061(4) Uani 1 1 d . . . . .
N4 N 0.2165(9) 0.7903(8) 0.2560(7) 0.066(4) Uani 1 1 d . . . . .
N5 N -0.1507(7) 0.6344(7) 0.2574(6) 0.053(3) Uani 1 1 d . . . . .
N6 N -0.0678(8) 0.6266(7) 0.3651(6) 0.053(3) Uani 1 1 d . . . . .
N7 N 0.0211(8) 0.7017(8) 0.4573(6) 0.056(3) Uani 1 1 d . . . . .
N8 N 0.0811(9) 0.8060(8) 0.4951(7) 0.063(4) Uani 1 1 d . . . . .
F1 F 0.9117(13) 0.5748(14) 0.5419(10) 0.202(10) Uani 1 1 d . . . . .
F2 F 0.8812(15) 0.4983(12) 0.6138(7) 0.178(9) Uani 1 1 d . . . . .
F3 F 0.8286(17) 0.6079(11) 0.6116(9) 0.180(8) Uani 1 1 d . . . . .
F4 F 0.7243(11) 0.5264(12) 0.5722(12) 0.189(9) Uani 1 1 d . . . . .
F5 F 0.7558(15) 0.5969(12) 0.4981(10) 0.179(8) Uani 1 1 d . . . . .
F6 F 0.8217(15) 0.4876(11) 0.5026(8) 0.179(9) Uani 1 1 d . . . . .
F7 F 0.5585(15) 0.5370(17) 0.2894(10) 0.223(12) Uani 1 1 d . . . . .
F8 F 0.4181(15) 0.4997(19) 0.2636(12) 0.249(15) Uani 1 1 d . . . . .
F9 F 0.439(3) 0.5930(13) 0.2267(14) 0.287(19) Uani 1 1 d . . . . .
F10 F 0.3968(15) 0.5050(13) 0.1512(8) 0.183(9) Uani 1 1 d . . . . .
F11 F 0.540(2) 0.549(2) 0.1814(14) 0.32(2) Uani 1 1 d . . . . .
F12 F 0.523(2) 0.4486(15) 0.2184(13) 0.264(17) Uani 1 1 d . . . . .
P1 P 0.8221(3) 0.5489(3) 0.5575(2) 0.0694(12) Uani 1 1 d . . . . .
P2 P 0.4797(4) 0.5197(4) 0.2197(3) 0.0843(16) Uani 1 1 d . . . . .
Au1 Au 0.23314(4) 0.70178(3) 0.46429(3) 0.0503(2) Uani 1 1 d . . . . .
Au2 Au 0.06553(4) 0.68949(4) 0.29241(3) 0.0504(2) Uani 1 1 d . . . . .
C31 C 0.1869(13) 0.4292(8) 0.2299(10) 0.128(9) Uiso 1 1 d D . . . .
H31A H 0.1921 0.4120 0.2756 0.153 Uiso 1 1 calc R U . . .
H31B H 0.2528 0.4415 0.2296 0.153 Uiso 1 1 calc R U . . .
Cl1 Cl 0.1143(7) 0.5066(5) 0.2126(5) 0.154(3) Uiso 1 1 d D . . . .
Cl2 Cl 0.1408(9) 0.3599(5) 0.1716(6) 0.210(5) Uiso 1 1 d D . . . .
C32 C 0.614(4) 0.8166(19) 0.3809(11) 0.29(3) Uiso 1 1 d D . . . .
H32A H 0.6342 0.8637 0.3687 0.351 Uiso 1 1 calc R U . . .
H32B H 0.5472 0.8211 0.3826 0.351 Uiso 1 1 calc R U . . .
Cl3 Cl 0.6153(16) 0.7544(14) 0.3179(8) 0.336(10) Uiso 1 1 d D . . . .
Cl4 Cl 0.6911(16) 0.7927(11) 0.4614(8) 0.310(9) Uiso 1 1 d D . . . .
C33 C 0.404(3) 0.984(3) 0.477(5) 0.25(5) Uiso 0.5 1 d D . P A -1
H33A H 0.3490 1.0057 0.4419 0.298 Uiso 0.5 1 calc R U P A -1
H33B H 0.3829 0.9748 0.5168 0.298 Uiso 0.5 1 calc R U P A -1
Cl5 Cl 0.436(2) 0.9032(16) 0.4472(17) 0.278(15) Uiso 0.5 1 d D . P A -1
Cl6 Cl 0.500(3) 1.0466(16) 0.500(2) 0.305(17) Uiso 0.5 1 d D . P A -1

loop_
_atom_site_aniso_label
_atom_site_aniso_U_11
_atom_site_aniso_U_22
_atom_site_aniso_U_33
_atom_site_aniso_U_23
_atom_site_aniso_U_13
_atom_site_aniso_U_12
C1 0.033(6) 0.082(12) 0.051(7) 0.000(8) 0.020(5) 0.013(7)
C2 0.047(8) 0.077(13) 0.080(10) 0.010(9) 0.022(7) 0.017(8)
C3 0.046(8) 0.095(15) 0.073(10) 0.012(10) 0.025(7) 0.021(8)
C4 0.047(7) 0.060(11) 0.061(8) 0.010(8) 0.022(6) 0.014(7)
C5 0.051(8) 0.092(15) 0.086(11) 0.021(11) 0.039(8) 0.003(9)
C6 0.053(10) 0.14(2) 0.107(14) 0.047(14) 0.044(10) -0.007(11)
C7 0.043(7) 0.075(11) 0.045(6) 0.010(7) 0.023(5) -0.001(7)
C8 0.049(9) 0.15(2) 0.057(9) -0.001(11) 0.011(7) 0.017(11)
C9 0.095(16) 0.14(3) 0.13(2) -0.06(2) 0.004(14) -0.001(17)
C10 0.079(14) 0.25(4) 0.091(14) 0.05(2) 0.041(12) 0.049(19)
C11 0.052(10) 0.19(3) 0.070(11) -0.003(14) 0.001(8) 0.025(13)
C12 0.079(11) 0.084(16) 0.099(13) 0.038(12) 0.045(10) 0.015(10)
C13 0.19(3) 0.10(2) 0.16(2) 0.050(18) 0.11(2) 0.07(2)
C14 0.17(3) 0.24(5) 0.082(16) 0.00(2) -0.004(17) 0.08(3)
C15 0.18(4) 0.13(3) 0.61(10) 0.22(5) 0.19(5) 0.06(3)
C16 0.044(7) 0.067(11) 0.046(6) -0.015(7) 0.017(5) 0.006(7)
C17 0.073(12) 0.11(2) 0.086(12) -0.023(12) 0.029(10) 0.036(12)
C18 0.041(8) 0.113(18) 0.080(10) -0.019(12) 0.028(7) 0.018(9)
C19 0.050(7) 0.060(11) 0.055(7) 0.001(7) 0.023(6) 0.007(7)
C20 0.050(8) 0.088(14) 0.071(9) 0.010(9) 0.026(7) -0.011(8)
C21 0.036(7) 0.078(13) 0.081(10) 0.007(9) 0.014(7) -0.005(7)
C22 0.046(7) 0.086(13) 0.051(7) 0.007(8) 0.021(6) 0.007(8)
C23 0.091(13) 0.061(14) 0.105(14) -0.019(12) 0.027(11) 0.010(11)
C24 0.22(4) 0.12(3) 0.23(4) -0.04(3) 0.14(3) -0.07(3)
C25 0.106(18) 0.09(2) 0.17(3) -0.033(19) -0.022(17) -0.008(16)
C26 0.17(3) 0.08(2) 0.17(3) -0.054(19) 0.02(2) 0.020(19)
C27 0.044(8) 0.122(18) 0.058(8) 0.009(10) 0.014(7) -0.006(9)
C28 0.26(4) 0.10(3) 0.14(2) 0.07(2) 0.04(3) 0.01(3)
C29 0.072(13) 0.32(5) 0.082(14) 0.05(2) 0.004(11) -0.04(2)
C30 0.16(3) 0.36(6) 0.051(11) 0.03(2) 0.037(14) 0.04(3)
N1 0.038(6) 0.081(11) 0.057(6) 0.006(7) 0.017(5) 0.011(6)
N2 0.039(5) 0.064(9) 0.057(6) 0.001(6) 0.018(5) 0.012(5)
N3 0.041(6) 0.087(11) 0.061(7) 0.003(7) 0.025(5) 0.006(6)
N4 0.047(7) 0.084(11) 0.074(8) 0.028(8) 0.031(6) 0.000(6)
N5 0.034(5) 0.063(9) 0.059(6) 0.001(6) 0.010(5) -0.003(5)
N6 0.046(6) 0.062(9) 0.058(6) 0.003(6) 0.024(5) 0.002(6)
N7 0.041(6) 0.078(11) 0.052(6) 0.006(6) 0.018(5) 0.021(6)
N8 0.054(7) 0.065(10) 0.065(7) -0.020(7) 0.014(6) 0.014(6)
F1 0.132(12) 0.33(3) 0.182(16) -0.014(17) 0.105(12) -0.089(16)
F2 0.235(18) 0.21(2) 0.104(10) 0.050(11) 0.069(11) 0.149(16)
F3 0.28(2) 0.117(15) 0.184(17) -0.058(12) 0.137(17) -0.004(15)
F4 0.101(10) 0.21(2) 0.28(2) 0.089(18) 0.090(13) 0.014(12)
F5 0.211(18) 0.171(19) 0.160(14) 0.054(13) 0.065(13) 0.113(15)
F6 0.223(19) 0.148(17) 0.114(11) -0.025(11) -0.021(11) 0.077(15)
F7 0.161(17) 0.32(4) 0.154(16) -0.034(19) 0.001(13) -0.072(19)
F8 0.170(17) 0.39(4) 0.24(2) -0.14(3) 0.150(17) -0.11(2)
F9 0.50(6) 0.096(18) 0.21(2) -0.032(17) 0.02(3) 0.05(2)
F10 0.181(16) 0.22(2) 0.111(11) -0.035(13) -0.006(11) 0.053(16)
F11 0.31(3) 0.48(6) 0.24(3) -0.07(3) 0.19(3) -0.22(4)
F12 0.28(3) 0.20(3) 0.23(2) -0.08(2) -0.05(2) 0.14(2)
P1 0.061(2) 0.076(4) 0.077(3) 0.013(3) 0.030(2) 0.008(2)
P2 0.070(3) 0.103(5) 0.087(3) -0.015(3) 0.034(2) -0.009(3)
Au1 0.0369(3) 0.0622(5) 0.0530(3) -0.0054(3) 0.0159(2) 0.0061(2)
Au2 0.0363(3) 0.0638(5) 0.0527(3) 0.0069(3) 0.0165(2) 0.0002(2)

loop_
_atom_type_symbol
_atom_type_description
_atom_type_scat_dispersion_real
_atom_type_scat_dispersion_imag
_atom_type_scat_source
C C 0.0033 0.0016 'International Tables Vol C Tables 4.2.6.8 and 6.1.1.4'
H H 0.0000 0.0000 'International Tables Vol C Tables 4.2.6.8 and 6.1.1.4'
N N 0.0061 0.0033 'International Tables Vol C Tables 4.2.6.8 and 6.1.1.4'
F F 0.0171 0.0103 'International Tables Vol C Tables 4.2.6.8 and 6.1.1.4'
P P 0.1023 0.0942 'International Tables Vol C Tables 4.2.6.8 and 6.1.1.4'
Au Au -2.0133 8.8022 'International Tables Vol C Tables 4.2.6.8 and 6.1.1.4'
Cl Cl 0.1484 0.1585 'International Tables Vol C Tables 4.2.6.8 and 6.1.1.4'

loop_
_geom_angle_atom_site_label_1
_geom_angle_atom_site_label_2
_geom_angle_atom_site_label_3
_geom_angle
_geom_angle_site_symmetry_1
_geom_angle_site_symmetry_3
_geom_angle_publ_flag
N1 C1 N2 105.7(11) . . ?
N1 C1 Au1 130.7(10) . . ?
N2 C1 Au1 123.6(9) . . ?
N1 C2 C3 108.5(13) . . ?
N1 C2 H2 125.8 . . ?
C3 C2 H2 125.8 . . ?
C2 C3 N2 104.7(14) . . ?
C2 C3 H3 127.6 . . ?
N2 C3 H3 127.6 . . ?
N2 C4 N3 109.7(13) . . ?
N2 C4 H4A 109.7 . . ?
N3 C4 H4A 109.7 . . ?
N2 C4 H4B 109.7 . . ?
N3 C4 H4B 109.7 . . ?
H4A C4 H4B 108.2 . . ?
C6 C5 N3 106.5(15) . . ?
C6 C5 H5 126.8 . . ?
N3 C5 H5 126.8 . . ?
C5 C6 N4 109.5(16) . . ?
C5 C6 H6 125.2 . . ?
N4 C6 H6 125.2 . . ?
N3 C7 N4 105.1(12) . . ?
N3 C7 Au2 123.9(12) . . ?
N4 C7 Au2 131.0(11) . . ?
N1 C8 C10 107.3(19) . . ?
N1 C8 C11 106.9(15) . . ?
C10 C8 C11 109.9(19) . . ?
N1 C8 C9 106.6(17) . . ?
C10 C8 C9 116(2) . . ?
C11 C8 C9 110(2) . . ?
C8 C9 H9A 109.5 . . ?
C8 C9 H9B 109.5 . . ?
H9A C9 H9B 109.5 . . ?
C8 C9 H9C 109.5 . . ?
H9A C9 H9C 109.5 . . ?
H9B C9 H9C 109.5 . . ?
C8 C10 H10A 109.5 . . ?
C8 C10 H10B 109.5 . . ?
H10A C10 H10B 109.5 . . ?
C8 C10 H10C 109.5 . . ?
H10A C10 H10C 109.5 . . ?
H10B C10 H10C 109.5 . . ?
C8 C11 H11A 109.5 . . ?
C8 C11 H11B 109.5 . . ?
H11A C11 H11B 109.5 . . ?
C8 C11 H11C 109.5 . . ?
H11A C11 H11C 109.5 . . ?
H11B C11 H11C 109.5 . . ?
C13 C12 C15 117(3) . . ?
C13 C12 N4 113.0(16) . . ?
C15 C12 N4 113(2) . . ?
C13 C12 C14 105(2) . . ?
C15 C12 C14 101(3) . . ?
N4 C12 C14 106(2) . . ?
C12 C13 H13A 109.5 . . ?
C12 C13 H13B 109.5 . . ?
H13A C13 H13B 109.5 . . ?
C12 C13 H13C 109.5 . . ?
H13A C13 H13C 109.5 . . ?
H13B C13 H13C 109.5 . . ?
C12 C14 H14A 109.5 . . ?
C12 C14 H14B 109.5 . . ?
H14A C14 H14B 109.5 . . ?
C12 C14 H14C 109.5 . . ?
H14A C14 H14C 109.5 . . ?
H14B C14 H14C 109.5 . . ?
C12 C15 H15A 109.5 . . ?
C12 C15 H15B 109.5 . . ?
H15A C15 H15B 109.5 . . ?
C12 C15 H15C 109.5 . . ?
H15A C15 H15C 109.5 . . ?
H15B C15 H15C 109.5 . . ?
N8 C16 N7 105.9(12) . . ?
N8 C16 Au1 132.2(11) . . ?
N7 C16 Au1 121.8(11) . . ?
C18 C17 N8 108.2(15) . . ?
C18 C17 H17 125.9 . . ?
N8 C17 H17 125.9 . . ?
C17 C18 N7 106.4(15) . . ?
C17 C18 H18 126.8 . . ?
N7 C18 H18 126.8 . . ?
N6 C19 N7 109.4(12) . . ?
N6 C19 H19A 109.8 . . ?
N7 C19 H19A 109.8 . . ?
N6 C19 H19B 109.8 . . ?
N7 C19 H19B 109.8 . . ?
H19A C19 H19B 108.2 . . ?
C21 C20 N6 108.1(13) . . ?
C21 C20 H20 125.9 . . ?
N6 C20 H20 125.9 . . ?
C20 C21 N5 107.7(13) . . ?
C20 C21 H21 126.2 . . ?
N5 C21 H21 126.2 . . ?
N5 C22 N6 105.0(12) . . ?
N5 C22 Au2 132.1(10) . . ?
N6 C22 Au2 122.9(10) . . ?
C24 C23 C25 109(3) . . ?
C24 C23 N8 108.7(19) . . ?
C25 C23 N8 107.7(19) . . ?
C24 C23 C26 109(3) . . ?
C25 C23 C26 112(2) . . ?
N8 C23 C26 110.8(18) . . ?
C23 C24 H24A 109.5 . . ?
C23 C24 H24B 109.5 . . ?
H24A C24 H24B 109.5 . . ?
C23 C24 H24C 109.5 . . ?
H24A C24 H24C 109.5 . . ?
H24B C24 H24C 109.5 . . ?
C23 C25 H25A 109.5 . . ?
C23 C25 H25B 109.5 . . ?
H25A C25 H25B 109.5 . . ?
C23 C25 H25C 109.5 . . ?
H25A C25 H25C 109.5 . . ?
H25B C25 H25C 109.5 . . ?
C23 C26 H26A 109.5 . . ?
C23 C26 H26B 109.5 . . ?
H26A C26 H26B 109.5 . . ?
C23 C26 H26C 109.5 . . ?
H26A C26 H26C 109.5 . . ?
H26B C26 H26C 109.5 . . ?
C30 C27 C28 109(3) . . ?
C30 C27 C29 117(3) . . ?
C28 C27 C29 106(2) . . ?
C30 C27 N5 105.4(16) . . ?
C28 C27 N5 111(2) . . ?
C29 C27 N5 108.9(14) . . ?
C27 C28 H28A 109.5 . . ?
C27 C28 H28B 109.5 . . ?
H28A C28 H28B 109.5 . . ?
C27 C28 H28C 109.5 . . ?
H28A C28 H28C 109.5 . . ?
H28B C28 H28C 109.5 . . ?
C27 C29 H29A 109.5 . . ?
C27 C29 H29B 109.5 . . ?
H29A C29 H29B 109.5 . . ?
C27 C29 H29C 109.5 . . ?
H29A C29 H29C 109.5 . . ?
H29B C29 H29C 109.5 . . ?
C27 C30 H30A 109.5 . . ?
C27 C30 H30B 109.5 . . ?
H30A C30 H30B 109.5 . . ?
C27 C30 H30C 109.5 . . ?
H30A C30 H30C 109.5 . . ?
H30B C30 H30C 109.5 . . ?
C1 N1 C2 109.8(12) . . ?
C1 N1 C8 125.8(12) . . ?
C2 N1 C8 124.4(13) . . ?
C1 N2 C3 111.3(12) . . ?
C1 N2 C4 125.7(11) . . ?
C3 N2 C4 123.0(12) . . ?
C7 N3 C5 111.8(15) . . ?
C7 N3 C4 124.4(12) . . ?
C5 N3 C4 123.8(13) . . ?
C7 N4 C6 107.1(14) . . ?
C7 N4 C12 127.4(13) . . ?
C6 N4 C12 125.0(15) . . ?
C22 N5 C21 109.9(12) . . ?
C22 N5 C27 125.3(12) . . ?
C21 N5 C27 124.8(12) . . ?
C22 N6 C20 109.2(12) . . ?
C22 N6 C19 125.8(12) . . ?
C20 N6 C19 125.0(12) . . ?
C16 N7 C18 108.9(15) . . ?
C16 N7 C19 125.4(11) . . ?
C18 N7 C19 125.7(14) . . ?
C16 N8 C17 110.5(15) . . ?
C16 N8 C23 126.5(13) . . ?
C17 N8 C23 122.9(15) . . ?
F1 P1 F2 92.9(13) . . ?
F1 P1 F3 94.0(12) . . ?
F2 P1 F3 89.4(11) . . ?
F1 P1 F5 90.1(12) . . ?
F2 P1 F5 176.1(14) . . ?
F3 P1 F5 92.8(12) . . ?
F1 P1 F4 176.3(13) . . ?
F2 P1 F4 90.4(11) . . ?
F3 P1 F4 84.4(12) . . ?
F5 P1 F4 86.7(11) . . ?
F1 P1 F6 83.5(13) . . ?
F2 P1 F6 89.0(9) . . ?
F3 P1 F6 176.9(12) . . ?
F5 P1 F6 89.0(10) . . ?
F4 P1 F6 98.3(14) . . ?
F11 P2 F12 90(2) . . ?
F11 P2 F8 172(2) . . ?
F12 P2 F8 97(2) . . ?
F11 P2 F9 92(2) . . ?
F12 P2 F9 175.7(15) . . ?
F8 P2 F9 80.8(18) . . ?
F11 P2 F7 92.4(15) . . ?
F12 P2 F7 90.8(15) . . ?
F8 P2 F7 83.5(12) . . ?
F9 P2 F7 85.3(16) . . ?
F11 P2 F10 89.4(15) . . ?
F12 P2 F10 91.9(12) . . ?
F8 P2 F10 94.5(13) . . ?
F9 P2 F10 91.9(14) . . ?
F7 P2 F10 176.8(14) . . ?
C1 Au1 C16 175.5(7) . . ?
C22 Au2 C7 177.8(7) . . ?
Cl1 C31 Cl2 113.0(5) . . ?
Cl1 C31 H31A 109.0 . . ?
Cl2 C31 H31A 109.0 . . ?
Cl1 C31 H31B 109.0 . . ?
Cl2 C31 H31B 109.0 . . ?
H31A C31 H31B 107.8 . . ?
Cl4 C32 Cl3 113.2(5) . . ?
Cl4 C32 H32A 108.9 . . ?
Cl3 C32 H32A 108.9 . . ?
Cl4 C32 H32B 109.0 . . ?
Cl3 C32 H32B 109.0 . . ?
H32A C32 H32B 107.8 . . ?
Cl6 C33 Cl5 113.4(5) . . ?
Cl6 C33 H33A 108.9 . . ?
Cl5 C33 H33A 108.9 . . ?
Cl6 C33 H33B 108.9 . . ?
Cl5 C33 H33B 108.9 . . ?
H33A C33 H33B 107.7 . . ?

loop_
_geom_bond_atom_site_label_1
_geom_bond_atom_site_label_2
_geom_bond_distance
_geom_bond_site_symmetry_2
_geom_bond_publ_flag
C1 N1 1.346(17) . ?
C1 N2 1.354(17) . ?
C1 Au1 2.034(12) . ?
C2 N1 1.366(19) . ?
C2 C3 1.37(2) . ?
C2 H2 0.9300 . ?
C3 N2 1.377(17) . ?
C3 H3 0.9300 . ?
C4 N2 1.438(17) . ?
C4 N3 1.47(2) . ?
C4 H4A 0.9700 . ?
C4 H4B 0.9700 . ?
C5 C6 1.29(3) . ?
C5 N3 1.36(2) . ?
C5 H5 0.9300 . ?
C6 N4 1.39(2) . ?
C6 H6 0.9300 . ?
C7 N3 1.335(18) . ?
C7 N4 1.36(2) . ?
C7 Au2 2.041(13) . ?
C8 N1 1.48(2) . ?
C8 C10 1.50(3) . ?
C8 C11 1.53(2) . ?
C8 C9 1.57(4) . ?
C9 H9A 0.9600 . ?
C9 H9B 0.9600 . ?
C9 H9C 0.9600 . ?
C10 H10A 0.9600 . ?
C10 H10B 0.9600 . ?
C10 H10C 0.9600 . ?
C11 H11A 0.9600 . ?
C11 H11B 0.9600 . ?
C11 H11C 0.9600 . ?
C12 C13 1.42(3) . ?
C12 C15 1.41(3) . ?
C12 N4 1.49(2) . ?
C12 C14 1.54(4) . ?
C13 H13A 0.9600 . ?
C13 H13B 0.9600 . ?
C13 H13C 0.9600 . ?
C14 H14A 0.9600 . ?
C14 H14B 0.9600 . ?
C14 H14C 0.9600 . ?
C15 H15A 0.9600 . ?
C15 H15B 0.9600 . ?
C15 H15C 0.9600 . ?
C16 N8 1.339(19) . ?
C16 N7 1.349(19) . ?
C16 Au1 2.045(12) . ?
C17 C18 1.33(3) . ?
C17 N8 1.34(2) . ?
C17 H17 0.9300 . ?
C18 N7 1.391(18) . ?
C18 H18 0.9300 . ?
C19 N6 1.445(17) . ?
C19 N7 1.45(2) . ?
C19 H19A 0.9700 . ?
C19 H19B 0.9700 . ?
C20 C21 1.31(2) . ?
C20 N6 1.376(18) . ?
C20 H20 0.9300 . ?
C21 N5 1.369(18) . ?
C21 H21 0.9300 . ?
C22 N5 1.360(18) . ?
C22 N6 1.361(17) . ?
C22 Au2 2.031(14) . ?
C23 C24 1.45(3) . ?
C23 C25 1.49(3) . ?
C23 N8 1.52(3) . ?
C23 C26 1.51(3) . ?
C24 H24A 0.9600 . ?
C24 H24B 0.9600 . ?
C24 H24C 0.9600 . ?
C25 H25A 0.9600 . ?
C25 H25B 0.9600 . ?
C25 H25C 0.9600 . ?
C26 H26A 0.9600 . ?
C26 H26B 0.9600 . ?
C26 H26C 0.9600 . ?
C27 C30 1.44(4) . ?
C27 C28 1.46(4) . ?
C27 C29 1.49(3) . ?
C27 N5 1.504(19) . ?
C28 H28A 0.9600 . ?
C28 H28B 0.9600 . ?
C28 H28C 0.9600 . ?
C29 H29A 0.9600 . ?
C29 H29B 0.9600 . ?
C29 H29C 0.9600 . ?
C30 H30A 0.9600 . ?
C30 H30B 0.9600 . ?
C30 H30C 0.9600 . ?
F1 P1 1.491(13) . ?
F2 P1 1.517(14) . ?
F3 P1 1.535(16) . ?
F4 P1 1.574(15) . ?
F5 P1 1.561(17) . ?
F6 P1 1.594(17) . ?
F7 P2 1.549(19) . ?
F8 P2 1.489(18) . ?
F9 P2 1.50(2) . ?
F10 P2 1.551(17) . ?
F11 P2 1.443(19) . ?
F12 P2 1.45(2) . ?
C31 Cl1 1.730(5) . ?
C31 Cl2 1.731(5) . ?
C31 H31A 0.9700 . ?
C31 H31B 0.9700 . ?
C32 Cl4 1.728(5) . ?
C32 Cl3 1.731(5) . ?
C32 H32A 0.9700 . ?
C32 H32B 0.9700 . ?
C33 Cl6 1.729(5) . ?
C33 Cl5 1.730(5) . ?
C33 H33A 0.9700 . ?
C33 H33B 0.9700 . ?
